data_8106595
loop_
_publ_author_name
'Zhang, Yan-Ru'
'Li, Zhi-Qiang'
'Liu, Min'
'Bi, Kai-Lun'
'Jin, Qiong-Hua'

_publ_section_title
;
 Crystal structure of
 \m-1,4-bis(diphenylphosphine)butane-2,9-dimethyl-1,10-phenanthroline-\k2
 N:N&#x2032;-bis(cyano-\kC)dicopper(I)]-water, C58H56Cu2N6O2P2
;
_journal_issue 4
_journal_name_full 'Zeitschrift f\"ur Kristallographie - New Crystal Structures'
_journal_page_first 533
_journal_page_last 535
_journal_paper_doi 10.1515/ncrs-2016-0285
_journal_volume 232
_journal_year 2017
_chemical_formula_sum 'C29 H28 Cu N3 O P'
_chemical_formula_weight 529.05
_space_group_IT_number 14
_space_group_name_Hall '-P 2yn'
_space_group_name_H-M_alt 'P 1 21/n 1'
_symmetry_cell_setting monoclinic
_symmetry_space_group_name_H-M 'P 1 21/n 1'
_atom_sites_solution_hydrogens geom
_atom_sites_solution_primary direct
_atom_sites_solution_secondary difmap
_audit_creation_method SHELXL-97
_cell_angle_alpha 90.00
_cell_angle_beta 101.845(2)
_cell_angle_gamma 90.00
_cell_formula_units_Z 4
_cell_length_a 12.0546(9)
_cell_length_b 13.1669(10)
_cell_length_c 16.7151(12)
_cell_measurement_reflns_used 2677
_cell_measurement_temperature 293(2)
_cell_measurement_theta_max 23.1030
_cell_measurement_theta_min 3.1120
_cell_volume 2596.6(3)
_computing_cell_refinement 'Bruker FRAMBO'
_computing_data_collection 'Bruker FRAMBO'
_computing_data_reduction 'Bruker SAINT'
_computing_molecular_graphics 'Bruker SHELXTL'
_computing_publication_material 'Bruker SHELXTL'
_computing_structure_refinement 'SHELXL-97 (Sheldrick, 1997)'
_computing_structure_solution 'SHELXS-97 (Sheldrick, 1990)'
_diffrn_ambient_temperature 293(2)
_diffrn_measured_fraction_theta_full 0.999
_diffrn_measured_fraction_theta_max 0.999
_diffrn_measurement_device_type 'CCD area detector'
_diffrn_measurement_method 'phi and omega scans'
_diffrn_radiation_monochromator graphite
_diffrn_radiation_source 'fine-focus sealed tube'
_diffrn_radiation_type MoK\a
_diffrn_radiation_wavelength 0.71073
_diffrn_reflns_av_R_equivalents 0.0815
_diffrn_reflns_av_sigmaI/netI 0.0741
_diffrn_reflns_limit_h_max 14
_diffrn_reflns_limit_h_min -14
_diffrn_reflns_limit_k_max 15
_diffrn_reflns_limit_k_min -15
_diffrn_reflns_limit_l_max 19
_diffrn_reflns_limit_l_min -19
_diffrn_reflns_number 16741
_diffrn_reflns_theta_full 25.02
_diffrn_reflns_theta_max 25.02
_diffrn_reflns_theta_min 2.79
_exptl_absorpt_coefficient_mu 0.929
_exptl_absorpt_correction_T_max 0.7368
_exptl_absorpt_correction_T_min 0.6537
_exptl_absorpt_correction_type multi-scan
_exptl_absorpt_process_details sadabs
_exptl_crystal_colour yellow
_exptl_crystal_density_diffrn 1.353
_exptl_crystal_density_method 'not measured'
_exptl_crystal_description block
_exptl_crystal_F_000 1100
_exptl_crystal_size_max 0.50
_exptl_crystal_size_mid 0.45
_exptl_crystal_size_min 0.35
_refine_diff_density_max 0.669
_refine_diff_density_min -0.372
_refine_diff_density_rms 0.069
_refine_ls_extinction_method none
_refine_ls_goodness_of_fit_ref 1.049
_refine_ls_hydrogen_treatment mixed
_refine_ls_matrix_type full
_refine_ls_number_parameters 318
_refine_ls_number_reflns 4579
_refine_ls_number_restraints 0
_refine_ls_restrained_S_all 1.049
_refine_ls_R_factor_all 0.0848
_refine_ls_R_factor_gt 0.0539
_refine_ls_shift/su_max 0.001
_refine_ls_shift/su_mean 0.000
_refine_ls_structure_factor_coef Fsqd
_refine_ls_weighting_details 'calc w=1/[\s^2^(Fo^2^)+(0.0582P)^2^+0.0400P] where P=(Fo^2^+2Fc^2^)/3'
_refine_ls_weighting_scheme calc
_refine_ls_wR_factor_gt 0.1228
_refine_ls_wR_factor_ref 0.1431
_reflns_number_gt 3177
_reflns_number_total 4579
_reflns_threshold_expression >2sigma(I)
_cod_data_source_file suppl_ncrs-2016-0285_suppl.cif
_cod_data_source_block 141123f
_cod_depositor_comments
;
The following automatic conversions were performed:

data item '_symmetry_cell_setting' value 'Monoclinic' was changed to
'monoclinic' in accordance with the built-in table derived from the
CIF Core dictionary named 'cif_core.dic' version 2.4.5 last updated
on 2014-11-21.

Automatic conversion script
Id: cif_fix_values 8738 2021-04-28 16:35:53Z antanas 
;
_cod_original_sg_symbol_H-M P2(1)/n
_cod_database_code 8106595

loop_
_symmetry_equiv_pos_as_xyz
'x, y, z'
'-x+1/2, y+1/2, -z+1/2'
'-x, -y, -z'
'x-1/2, -y-1/2, z-1/2'

loop_
_atom_site_label
_atom_site_type_symbol
_atom_site_fract_x
_atom_site_fract_y
_atom_site_fract_z
_atom_site_U_iso_or_equiv
_atom_site_adp_type
_atom_site_occupancy
_atom_site_symmetry_multiplicity
_atom_site_calc_flag
_atom_site_refinement_flags
_atom_site_disorder_assembly
_atom_site_disorder_group
Cu1 Cu 0.78964(4) 0.68963(3) 0.55963(3) 0.0443(2) Uani 1 1 d . . .
N1 N 0.7374(3) 0.6447(2) 0.43639(18) 0.0421(8) Uani 1 1 d . . .
N2 N 0.8600(3) 0.5418(2) 0.5637(2) 0.0444(8) Uani 1 1 d . . .
N3 N 0.9496(3) 0.8714(3) 0.5890(3) 0.0808(13) Uani 1 1 d . . .
O1 O 0.1065(3) 0.0402(4) 0.5911(3) 0.150(2) Uani 1 1 d . . .
H1C H 0.0613 -0.0092 0.5920 0.180 Uiso 1 1 d R . .
H1D H 0.0928 0.0654 0.5433 0.180 Uiso 1 1 d R . .
P1 P 0.64967(8) 0.67471(7) 0.62962(6) 0.0369(3) Uani 1 1 d . . .
C1 C 0.6742(4) 0.6953(3) 0.3753(2) 0.0512(11) Uani 1 1 d . . .
C2 C 0.6423(4) 0.6521(4) 0.2971(3) 0.0668(13) Uani 1 1 d . . .
H2 H 0.5965 0.6884 0.2552 0.080 Uiso 1 1 calc R . .
C3 C 0.6781(4) 0.5574(4) 0.2824(3) 0.0724(15) Uani 1 1 d . . .
H3 H 0.6569 0.5287 0.2307 0.087 Uiso 1 1 calc R . .
C4 C 0.7466(4) 0.5037(4) 0.3452(3) 0.0584(12) Uani 1 1 d . . .
C5 C 0.7730(3) 0.5488(3) 0.4225(2) 0.0449(10) Uani 1 1 d . . .
C6 C 0.8389(3) 0.4950(3) 0.4907(3) 0.0438(10) Uani 1 1 d . . .
C7 C 0.8784(3) 0.3976(3) 0.4789(3) 0.0575(12) Uani 1 1 d . . .
C8 C 0.9405(4) 0.3484(4) 0.5470(4) 0.0722(15) Uani 1 1 d . . .
H8 H 0.9678 0.2831 0.5421 0.087 Uiso 1 1 calc R . .
C9 C 0.9611(4) 0.3952(4) 0.6202(3) 0.0723(15) Uani 1 1 d . . .
H9 H 1.0032 0.3626 0.6658 0.087 Uiso 1 1 calc R . .
C10 C 0.9192(3) 0.4923(3) 0.6273(3) 0.0543(11) Uani 1 1 d . . .
C11 C 0.7895(4) 0.4034(4) 0.3361(4) 0.0790(17) Uani 1 1 d . . .
H11 H 0.7724 0.3718 0.2853 0.095 Uiso 1 1 calc R . .
C12 C 0.8534(4) 0.3548(4) 0.3991(4) 0.0781(16) Uani 1 1 d . . .
H12 H 0.8824 0.2912 0.3907 0.094 Uiso 1 1 calc R . .
C13 C 0.6386(4) 0.7985(3) 0.3923(3) 0.0749(15) Uani 1 1 d . . .
H13A H 0.6012 0.7967 0.4378 0.112 Uiso 1 1 calc R . .
H13B H 0.5873 0.8243 0.3450 0.112 Uiso 1 1 calc R . .
H13C H 0.7039 0.8418 0.4052 0.112 Uiso 1 1 calc R . .
C14 C 0.9411(4) 0.5450(4) 0.7074(3) 0.0787(15) Uani 1 1 d . . .
H14A H 0.9358 0.6171 0.6988 0.118 Uiso 1 1 calc R . .
H14B H 1.0157 0.5281 0.7371 0.118 Uiso 1 1 calc R . .
H14C H 0.8860 0.5240 0.7381 0.118 Uiso 1 1 calc R . .
C15 C 0.5708(3) 0.5558(3) 0.6067(2) 0.0431(9) Uani 1 1 d . . .
H15A H 0.6226 0.4988 0.6180 0.052 Uiso 1 1 calc R . .
H15B H 0.5159 0.5497 0.6415 0.052 Uiso 1 1 calc R . .
C16 C 0.5092(3) 0.5530(2) 0.5163(2) 0.0466(10) Uani 1 1 d . . .
H16A H 0.4363 0.5866 0.5108 0.056 Uiso 1 1 calc R . .
H16B H 0.5534 0.5904 0.4838 0.056 Uiso 1 1 calc R . .
C17 C 0.5408(3) 0.7720(3) 0.6208(2) 0.0392(9) Uani 1 1 d . . .
C18 C 0.5642(4) 0.8685(3) 0.5959(2) 0.0535(11) Uani 1 1 d . . .
H18 H 0.6332 0.8817 0.5813 0.064 Uiso 1 1 calc R . .
C19 C 0.4853(5) 0.9452(3) 0.5926(3) 0.0684(14) Uani 1 1 d . . .
H19 H 0.5024 1.0100 0.5765 0.082 Uiso 1 1 calc R . .
C20 C 0.3840(4) 0.9278(4) 0.6122(3) 0.0688(14) Uani 1 1 d . . .
H20 H 0.3309 0.9798 0.6087 0.083 Uiso 1 1 calc R . .
C21 C 0.3602(4) 0.8338(4) 0.6373(3) 0.0703(14) Uani 1 1 d . . .
H21 H 0.2908 0.8215 0.6516 0.084 Uiso 1 1 calc R . .
C22 C 0.4385(3) 0.7559(3) 0.6417(3) 0.0579(12) Uani 1 1 d . . .
H22 H 0.4212 0.6919 0.6591 0.070 Uiso 1 1 calc R . .
C23 C 0.7008(3) 0.6741(3) 0.7407(2) 0.0420(9) Uani 1 1 d . . .
C24 C 0.7745(4) 0.7510(3) 0.7720(3) 0.0587(12) Uani 1 1 d . . .
H24 H 0.7954 0.7990 0.7369 0.070 Uiso 1 1 calc R . .
C25 C 0.8174(5) 0.7574(4) 0.8545(3) 0.0776(16) Uani 1 1 d . . .
H25 H 0.8665 0.8100 0.8752 0.093 Uiso 1 1 calc R . .
C26 C 0.7881(5) 0.6869(4) 0.9063(3) 0.0807(17) Uani 1 1 d . . .
H26 H 0.8179 0.6912 0.9621 0.097 Uiso 1 1 calc R . .
C27 C 0.7158(5) 0.6109(4) 0.8767(3) 0.0809(16) Uani 1 1 d . . .
H27 H 0.6958 0.5631 0.9122 0.097 Uiso 1 1 calc R . .
C28 C 0.6716(4) 0.6044(4) 0.7937(3) 0.0637(12) Uani 1 1 d . . .
H28 H 0.6216 0.5522 0.7737 0.076 Uiso 1 1 calc R . .
C29 C 0.8904(4) 0.8039(3) 0.5781(3) 0.0492(10) Uani 1 1 d . . .

loop_
_atom_site_aniso_label
_atom_site_aniso_U_11
_atom_site_aniso_U_22
_atom_site_aniso_U_33
_atom_site_aniso_U_23
_atom_site_aniso_U_13
_atom_site_aniso_U_12
Cu1 0.0500(3) 0.0442(3) 0.0390(3) -0.0026(2) 0.0099(2) -0.0021(2)
N1 0.0498(19) 0.0452(19) 0.0327(18) 0.0005(15) 0.0116(15) -0.0042(16)
N2 0.0431(19) 0.0445(19) 0.049(2) 0.0061(16) 0.0166(16) 0.0032(15)
N3 0.081(3) 0.062(3) 0.097(3) 0.004(2) 0.014(3) -0.021(2)
O1 0.118(3) 0.193(5) 0.114(4) 0.078(3) -0.037(3) -0.075(3)
P1 0.0409(6) 0.0363(5) 0.0322(5) -0.0049(4) 0.0046(4) -0.0061(4)
C1 0.060(3) 0.056(3) 0.040(2) 0.004(2) 0.014(2) -0.011(2)
C2 0.074(3) 0.086(4) 0.038(3) 0.010(2) 0.008(2) -0.019(3)
C3 0.076(3) 0.100(4) 0.045(3) -0.026(3) 0.021(3) -0.030(3)
C4 0.055(3) 0.069(3) 0.057(3) -0.020(2) 0.024(2) -0.020(2)
C5 0.041(2) 0.046(2) 0.053(2) -0.008(2) 0.0215(19) -0.0147(19)
C6 0.035(2) 0.043(2) 0.057(3) -0.002(2) 0.0182(19) -0.0050(18)
C7 0.038(2) 0.048(3) 0.093(4) -0.011(3) 0.028(2) -0.004(2)
C8 0.059(3) 0.047(3) 0.117(5) 0.008(3) 0.032(3) 0.008(2)
C9 0.057(3) 0.067(3) 0.096(4) 0.032(3) 0.024(3) 0.019(3)
C10 0.045(2) 0.060(3) 0.060(3) 0.016(2) 0.017(2) 0.009(2)
C11 0.055(3) 0.094(4) 0.096(4) -0.060(3) 0.035(3) -0.027(3)
C12 0.054(3) 0.066(3) 0.118(5) -0.038(3) 0.028(3) -0.006(3)
C13 0.091(4) 0.067(3) 0.060(3) 0.016(3) 0.000(3) 0.009(3)
C14 0.062(3) 0.110(4) 0.063(3) 0.023(3) 0.009(3) 0.023(3)
C15 0.050(2) 0.034(2) 0.042(2) -0.0036(17) 0.0043(18) -0.0083(18)
C16 0.052(2) 0.034(2) 0.049(2) -0.0088(18) -0.0010(19) -0.0096(19)
C17 0.046(2) 0.041(2) 0.0284(19) -0.0058(16) 0.0034(17) -0.0055(18)
C18 0.074(3) 0.043(2) 0.047(3) 0.002(2) 0.020(2) 0.001(2)
C19 0.111(4) 0.045(3) 0.049(3) 0.003(2) 0.016(3) 0.014(3)
C20 0.074(3) 0.057(3) 0.068(3) -0.017(3) -0.003(3) 0.016(3)
C21 0.045(3) 0.066(3) 0.099(4) -0.027(3) 0.013(3) 0.002(2)
C22 0.053(3) 0.044(2) 0.078(3) -0.007(2) 0.017(2) -0.004(2)
C23 0.044(2) 0.042(2) 0.039(2) -0.0053(18) 0.0079(18) 0.0021(18)
C24 0.073(3) 0.050(3) 0.045(3) -0.008(2) -0.005(2) -0.006(2)
C25 0.101(4) 0.068(3) 0.051(3) -0.017(3) -0.016(3) 0.008(3)
C26 0.094(4) 0.101(5) 0.038(3) -0.005(3) -0.008(3) 0.026(3)
C27 0.097(4) 0.099(4) 0.046(3) 0.024(3) 0.013(3) 0.004(3)
C28 0.068(3) 0.069(3) 0.052(3) 0.008(2) 0.007(2) -0.012(2)
C29 0.054(3) 0.044(2) 0.051(3) 0.001(2) 0.015(2) -0.003(2)

loop_
_atom_type_symbol
_atom_type_description
_atom_type_scat_dispersion_real
_atom_type_scat_dispersion_imag
_atom_type_scat_source
C C 0.0033 0.0016 'International Tables Vol C Tables 4.2.6.8 and 6.1.1.4'
H H 0.0000 0.0000 'International Tables Vol C Tables 4.2.6.8 and 6.1.1.4'
N N 0.0061 0.0033 'International Tables Vol C Tables 4.2.6.8 and 6.1.1.4'
O O 0.0106 0.0060 'International Tables Vol C Tables 4.2.6.8 and 6.1.1.4'
P P 0.1023 0.0942 'International Tables Vol C Tables 4.2.6.8 and 6.1.1.4'
Cu Cu 0.3201 1.2651 'International Tables Vol C Tables 4.2.6.8 and 6.1.1.4'

loop_
_geom_angle_atom_site_label_1
_geom_angle_atom_site_label_2
_geom_angle_atom_site_label_3
_geom_angle
_geom_angle_site_symmetry_1
_geom_angle_site_symmetry_3
C29 Cu1 N1 115.43(15) . .
C29 Cu1 N2 118.63(15) . .
N1 Cu1 N2 79.13(12) . .
C29 Cu1 P1 120.14(13) . .
N1 Cu1 P1 112.17(9) . .
N2 Cu1 P1 103.94(9) . .
C1 N1 C5 119.1(3) . .
C1 N1 Cu1 128.4(3) . .
C5 N1 Cu1 112.5(2) . .
C10 N2 C6 118.3(3) . .
C10 N2 Cu1 128.7(3) . .
C6 N2 Cu1 113.1(2) . .
H1C O1 H1D 108.3 . .
C17 P1 C15 104.49(17) . .
C17 P1 C23 99.94(16) . .
C15 P1 C23 105.10(17) . .
C17 P1 Cu1 120.14(13) . .
C15 P1 Cu1 112.24(13) . .
C23 P1 Cu1 113.25(13) . .
N1 C1 C2 121.2(4) . .
N1 C1 C13 117.5(4) . .
C2 C1 C13 121.3(4) . .
C3 C2 C1 120.2(4) . .
C3 C2 H2 119.9 . .
C1 C2 H2 119.9 . .
C2 C3 C4 119.5(4) . .
C2 C3 H3 120.3 . .
C4 C3 H3 120.3 . .
C3 C4 C5 118.1(4) . .
C3 C4 C11 123.9(5) . .
C5 C4 C11 118.0(5) . .
N1 C5 C4 121.9(4) . .
N1 C5 C6 117.6(3) . .
C4 C5 C6 120.5(4) . .
N2 C6 C7 122.9(4) . .
N2 C6 C5 117.7(3) . .
C7 C6 C5 119.4(4) . .
C8 C7 C6 117.1(5) . .
C8 C7 C12 124.0(5) . .
C6 C7 C12 118.9(5) . .
C9 C8 C7 120.0(5) . .
C9 C8 H8 120.0 . .
C7 C8 H8 120.0 . .
C8 C9 C10 119.8(5) . .
C8 C9 H9 120.1 . .
C10 C9 H9 120.1 . .
N2 C10 C9 122.0(4) . .
N2 C10 C14 117.4(4) . .
C9 C10 C14 120.6(4) . .
C12 C11 C4 121.2(5) . .
C12 C11 H11 119.4 . .
C4 C11 H11 119.4 . .
C11 C12 C7 121.9(5) . .
C11 C12 H12 119.1 . .
C7 C12 H12 119.1 . .
C1 C13 H13A 109.5 . .
C1 C13 H13B 109.5 . .
H13A C13 H13B 109.5 . .
C1 C13 H13C 109.5 . .
H13A C13 H13C 109.5 . .
H13B C13 H13C 109.5 . .
C10 C14 H14A 109.5 . .
C10 C14 H14B 109.5 . .
H14A C14 H14B 109.5 . .
C10 C14 H14C 109.5 . .
H14A C14 H14C 109.5 . .
H14B C14 H14C 109.5 . .
C16 C15 P1 110.5(2) . .
C16 C15 H15A 109.5 . .
P1 C15 H15A 109.5 . .
C16 C15 H15B 109.5 . .
P1 C15 H15B 109.5 . .
H15A C15 H15B 108.1 . .
C16 C16 C15 112.6(4) 3_666 .
C16 C16 H16A 109.1 3_666 .
C15 C16 H16A 109.1 . .
C16 C16 H16B 109.1 3_666 .
C15 C16 H16B 109.1 . .
H16A C16 H16B 107.8 . .
C22 C17 C18 118.0(4) . .
C22 C17 P1 123.0(3) . .
C18 C17 P1 118.9(3) . .
C19 C18 C17 120.2(4) . .
C19 C18 H18 119.9 . .
C17 C18 H18 119.9 . .
C20 C19 C18 121.2(5) . .
C20 C19 H19 119.4 . .
C18 C19 H19 119.4 . .
C19 C20 C21 119.3(5) . .
C19 C20 H20 120.3 . .
C21 C20 H20 120.3 . .
C20 C21 C22 120.5(5) . .
C20 C21 H21 119.8 . .
C22 C21 H21 119.8 . .
C17 C22 C21 120.9(4) . .
C17 C22 H22 119.6 . .
C21 C22 H22 119.6 . .
C28 C23 C24 118.5(4) . .
C28 C23 P1 125.5(3) . .
C24 C23 P1 116.0(3) . .
C25 C24 C23 120.4(5) . .
C25 C24 H24 119.8 . .
C23 C24 H24 119.8 . .
C26 C25 C24 120.2(5) . .
C26 C25 H25 119.9 . .
C24 C25 H25 119.9 . .
C27 C26 C25 120.2(5) . .
C27 C26 H26 119.9 . .
C25 C26 H26 119.9 . .
C26 C27 C28 119.9(5) . .
C26 C27 H27 120.0 . .
C28 C27 H27 120.0 . .
C23 C28 C27 120.7(4) . .
C23 C28 H28 119.7 . .
C27 C28 H28 119.7 . .
N3 C29 Cu1 179.9(5) . .

loop_
_geom_bond_atom_site_label_1
_geom_bond_atom_site_label_2
_geom_bond_distance
_geom_bond_site_symmetry_2
Cu1 C29 1.919(4) .
Cu1 N1 2.111(3) .
Cu1 N2 2.118(3) .
Cu1 P1 2.2504(11) .
N1 C1 1.322(5) .
N1 C5 1.368(5) .
N2 C10 1.324(5) .
N2 C6 1.345(5) .
N3 C29 1.131(5) .
O1 H1C 0.8500 .
O1 H1D 0.8500 .
P1 C17 1.818(4) .
P1 C15 1.831(3) .
P1 C23 1.832(4) .
C1 C2 1.407(6) .
C1 C13 1.469(6) .
C2 C3 1.358(6) .
C2 H2 0.9300 .
C3 C4 1.388(6) .
C3 H3 0.9300 .
C4 C5 1.398(5) .
C4 C11 1.439(7) .
C5 C6 1.435(5) .
C6 C7 1.396(5) .
C7 C8 1.388(6) .
C7 C12 1.421(6) .
C8 C9 1.347(7) .
C8 H8 0.9300 .
C9 C10 1.388(6) .
C9 H9 0.9300 .
C10 C14 1.483(6) .
C11 C12 1.334(7) .
C11 H11 0.9300 .
C12 H12 0.9300 .
C13 H13A 0.9600 .
C13 H13B 0.9600 .
C13 H13C 0.9600 .
C14 H14A 0.9600 .
C14 H14B 0.9600 .
C14 H14C 0.9600 .
C15 C16 1.542(5) .
C15 H15A 0.9700 .
C15 H15B 0.9700 .
C16 C16 1.498(6) 3_666
C16 H16A 0.9700 .
C16 H16B 0.9700 .
C17 C22 1.365(5) .
C17 C18 1.384(5) .
C18 C19 1.380(6) .
C18 H18 0.9300 .
C19 C20 1.349(6) .
C19 H19 0.9300 .
C20 C21 1.356(6) .
C20 H20 0.9300 .
C21 C22 1.385(6) .
C21 H21 0.9300 .
C22 H22 0.9300 .
C23 C28 1.371(5) .
C23 C24 1.378(5) .
C24 C25 1.374(6) .
C24 H24 0.9300 .
C25 C26 1.363(7) .
C25 H25 0.9300 .
C26 C27 1.353(7) .
C26 H26 0.9300 .
C27 C28 1.383(6) .
C27 H27 0.9300 .
C28 H28 0.9300 .

loop_
_geom_torsion_atom_site_label_1
_geom_torsion_atom_site_label_2
_geom_torsion_atom_site_label_3
_geom_torsion_atom_site_label_4
_geom_torsion
_geom_torsion_site_symmetry_1
_geom_torsion_site_symmetry_2
_geom_torsion_site_symmetry_3
_geom_torsion_site_symmetry_4
C29 Cu1 N1 C1 -65.6(4) . . . .
N2 Cu1 N1 C1 177.7(3) . . . .
P1 Cu1 N1 C1 77.0(3) . . . .
C29 Cu1 N1 C5 116.8(3) . . . .
N2 Cu1 N1 C5 0.1(2) . . . .
P1 Cu1 N1 C5 -100.6(2) . . . .
C29 Cu1 N2 C10 67.6(4) . . . .
N1 Cu1 N2 C10 -179.2(3) . . . .
P1 Cu1 N2 C10 -68.9(3) . . . .
C29 Cu1 N2 C6 -112.9(3) . . . .
N1 Cu1 N2 C6 0.3(2) . . . .
P1 Cu1 N2 C6 110.7(2) . . . .
C29 Cu1 P1 C17 60.4(2) . . . .
N1 Cu1 P1 C17 -80.17(16) . . . .
N2 Cu1 P1 C17 -163.92(16) . . . .
C29 Cu1 P1 C15 -176.20(19) . . . .
N1 Cu1 P1 C15 43.20(16) . . . .
N2 Cu1 P1 C15 -40.55(16) . . . .
C29 Cu1 P1 C23 -57.39(19) . . . .
N1 Cu1 P1 C23 162.01(16) . . . .
N2 Cu1 P1 C23 78.26(16) . . . .
C5 N1 C1 C2 0.6(6) . . . .
Cu1 N1 C1 C2 -176.8(3) . . . .
C5 N1 C1 C13 -179.4(4) . . . .
Cu1 N1 C1 C13 3.2(6) . . . .
N1 C1 C2 C3 -1.3(7) . . . .
C13 C1 C2 C3 178.7(4) . . . .
C1 C2 C3 C4 -0.1(7) . . . .
C2 C3 C4 C5 2.1(6) . . . .
C2 C3 C4 C11 -179.7(4) . . . .
C1 N1 C5 C4 1.5(5) . . . .
Cu1 N1 C5 C4 179.3(3) . . . .
C1 N1 C5 C6 -178.4(3) . . . .
Cu1 N1 C5 C6 -0.5(4) . . . .
C3 C4 C5 N1 -2.8(6) . . . .
C11 C4 C5 N1 178.8(4) . . . .
C3 C4 C5 C6 177.0(4) . . . .
C11 C4 C5 C6 -1.4(6) . . . .
C10 N2 C6 C7 -1.3(6) . . . .
Cu1 N2 C6 C7 179.1(3) . . . .
C10 N2 C6 C5 178.9(3) . . . .
Cu1 N2 C6 C5 -0.7(4) . . . .
N1 C5 C6 N2 0.8(5) . . . .
C4 C5 C6 N2 -179.0(3) . . . .
N1 C5 C6 C7 -179.0(3) . . . .
C4 C5 C6 C7 1.2(5) . . . .
N2 C6 C7 C8 1.0(6) . . . .
C5 C6 C7 C8 -179.2(4) . . . .
N2 C6 C7 C12 -179.0(4) . . . .
C5 C6 C7 C12 0.8(6) . . . .
C6 C7 C8 C9 -0.7(6) . . . .
C12 C7 C8 C9 179.3(4) . . . .
C7 C8 C9 C10 0.6(7) . . . .
C6 N2 C10 C9 1.2(6) . . . .
Cu1 N2 C10 C9 -179.3(3) . . . .
C6 N2 C10 C14 -179.7(4) . . . .
Cu1 N2 C10 C14 -0.2(5) . . . .
C8 C9 C10 N2 -0.9(7) . . . .
C8 C9 C10 C14 -179.9(4) . . . .
C3 C4 C11 C12 -178.8(5) . . . .
C5 C4 C11 C12 -0.5(7) . . . .
C4 C11 C12 C7 2.6(7) . . . .
C8 C7 C12 C11 177.3(4) . . . .
C6 C7 C12 C11 -2.7(7) . . . .
C17 P1 C15 C16 67.6(3) . . . .
C23 P1 C15 C16 172.4(3) . . . .
Cu1 P1 C15 C16 -64.1(3) . . . .
P1 C15 C16 C16 152.9(4) . . . 3_666
C15 P1 C17 C22 34.0(4) . . . .
C23 P1 C17 C22 -74.5(3) . . . .
Cu1 P1 C17 C22 161.0(3) . . . .
C15 P1 C17 C18 -149.5(3) . . . .
C23 P1 C17 C18 102.0(3) . . . .
Cu1 P1 C17 C18 -22.4(3) . . . .
C22 C17 C18 C19 -0.1(6) . . . .
P1 C17 C18 C19 -176.8(3) . . . .
C17 C18 C19 C20 -0.9(6) . . . .
C18 C19 C20 C21 1.3(7) . . . .
C19 C20 C21 C22 -0.8(7) . . . .
C18 C17 C22 C21 0.6(6) . . . .
P1 C17 C22 C21 177.1(3) . . . .
C20 C21 C22 C17 -0.2(7) . . . .
C17 P1 C23 C28 100.5(4) . . . .
C15 P1 C23 C28 -7.5(4) . . . .
Cu1 P1 C23 C28 -130.4(4) . . . .
C17 P1 C23 C24 -79.3(3) . . . .
C15 P1 C23 C24 172.6(3) . . . .
Cu1 P1 C23 C24 49.8(3) . . . .
C28 C23 C24 C25 -0.1(6) . . . .
P1 C23 C24 C25 179.8(4) . . . .
C23 C24 C25 C26 0.6(7) . . . .
C24 C25 C26 C27 -0.7(8) . . . .
C25 C26 C27 C28 0.2(8) . . . .
C24 C23 C28 C27 -0.4(7) . . . .
P1 C23 C28 C27 179.8(4) . . . .
C26 C27 C28 C23 0.4(8) . . . .
N1 Cu1 C29 N3 98(100) . . . .
N2 Cu1 C29 N3 -171(100) . . . .
P1 Cu1 C29 N3 -41(100) . . . .
